data_7014680
loop_
_publ_author_name
'Kachi-Terajima, Chihiro'
'Yanagi, Katsuya'
'Kaziki, Toru'
'Kitazawa, Takafumi'
'Hasegawa, Miki'

_publ_section_title
;
 Luminescence tuning of imidazole-based lanthanide(iii) complexes [Ln =
 Sm, Eu, Gd, Tb, Dy].
;
_journal_issue 10
_journal_name_full 'Dalton transactions (Cambridge, England : 2003)'
_journal_page_first 2249
_journal_page_last 2256
_journal_paper_doi 10.1039/c0dt01046d
_journal_volume 40
_journal_year 2011
_chemical_formula_sum 'C14 H25 N10 O11 Tb'
_chemical_formula_weight 668.36
_chemical_name_systematic
;
?
;
_space_group_IT_number 15
_symmetry_cell_setting monoclinic
_symmetry_space_group_name_Hall '-C 2yc'
_symmetry_space_group_name_H-M 'C 1 2/c 1'
_atom_sites_solution_hydrogens geom
_atom_sites_solution_primary direct
_atom_sites_solution_secondary difmap
_audit_creation_method SHELXL-97
_cell_angle_alpha 90.00
_cell_angle_beta 94.717(3)
_cell_angle_gamma 90.00
_cell_formula_units_Z 8
_cell_length_a 8.1574(19)
_cell_length_b 15.206(4)
_cell_length_c 39.097(9)
_cell_measurement_reflns_used 6644
_cell_measurement_temperature 90(2)
_cell_measurement_theta_max 30.58
_cell_measurement_theta_min 2.68
_cell_volume 4833(2)
_computing_cell_refinement 'Bruker SMART'
_computing_data_collection 'Bruker SMART'
_computing_data_reduction 'Bruker SAINT'
_computing_molecular_graphics 'Bruker SHELXTL'
_computing_publication_material 'Bruker SHELXTL'
_computing_structure_refinement 'SHELXL-97 (Sheldrick, 1997)'
_computing_structure_solution 'SHELXS-97 (Sheldrick, 1990)'
_diffrn_ambient_temperature 90(2)
_diffrn_detector_area_resol_mean 8.333
_diffrn_measured_fraction_theta_full 0.995
_diffrn_measured_fraction_theta_max 0.995
_diffrn_measurement_device_type 'CCD area detector'
_diffrn_measurement_method 'phi and omega scans'
_diffrn_radiation_monochromator graphite
_diffrn_radiation_source 'fine-focus sealed tube'
_diffrn_radiation_type MoK\a
_diffrn_radiation_wavelength 0.71073
_diffrn_reflns_av_R_equivalents 0.0383
_diffrn_reflns_av_sigmaI/netI 0.0470
_diffrn_reflns_limit_h_max 10
_diffrn_reflns_limit_h_min -10
_diffrn_reflns_limit_k_max 20
_diffrn_reflns_limit_k_min -13
_diffrn_reflns_limit_l_max 46
_diffrn_reflns_limit_l_min -52
_diffrn_reflns_number 15928
_diffrn_reflns_theta_full 28.28
_diffrn_reflns_theta_max 28.28
_diffrn_reflns_theta_min 2.09
_diffrn_standards_decay_% 0
_exptl_absorpt_coefficient_mu 3.001
_exptl_absorpt_correction_T_max 0.5581
_exptl_absorpt_correction_T_min 0.3654
_exptl_absorpt_correction_type empirical
_exptl_absorpt_process_details 'SADABS; Sheldrick 1996'
_exptl_crystal_colour colourless
_exptl_crystal_density_diffrn 1.837
_exptl_crystal_density_method 'not measured'
_exptl_crystal_description prism
_exptl_crystal_F_000 2656
_exptl_crystal_size_max 0.42
_exptl_crystal_size_mid 0.29
_exptl_crystal_size_min 0.22
_refine_diff_density_max 1.540
_refine_diff_density_min -2.191
_refine_diff_density_rms 0.135
_refine_ls_extinction_method none
_refine_ls_goodness_of_fit_ref 1.109
_refine_ls_hydrogen_treatment constr
_refine_ls_matrix_type full
_refine_ls_number_parameters 328
_refine_ls_number_reflns 5963
_refine_ls_number_restraints 0
_refine_ls_restrained_S_all 1.109
_refine_ls_R_factor_all 0.0464
_refine_ls_R_factor_gt 0.0386
_refine_ls_shift/su_max 0.001
_refine_ls_shift/su_mean 0.000
_refine_ls_structure_factor_coef Fsqd
_refine_ls_weighting_details 'calc w=1/[\s^2^(Fo^2^)+(0.0152P)^2^+27.8250P] where P=(Fo^2^+2Fc^2^)/3'
_refine_ls_weighting_scheme calc
_refine_ls_wR_factor_gt 0.0750
_refine_ls_wR_factor_ref 0.0776
_reflns_number_gt 5253
_reflns_number_total 5963
_reflns_threshold_expression >2sigma(I)
_cod_data_source_file C0DT01046D.TXT
_cod_data_source_block 14_TbH2L
_cod_depositor_comments
;
The following automatic conversions were performed:
'_symmetry_cell_setting' value 'Monoclinic' changed to 'monoclinic'
according to '/home/saulius/struct/CIF-dictionaries/cif_core.dic'
dictionary named 'cif_core.dic' version 2.4.1 from 2010-06-29.

Automatic conversion script
Id: cif_fix_enum 1555 2011-01-17 13:19:09Z saulius 
;
_cod_original_sg_symbol_H-M C2/c
_cod_database_code 7014680

loop_
_symmetry_equiv_pos_as_xyz
'x, y, z'
'-x, y, -z+1/2'
'x+1/2, y+1/2, z'
'-x+1/2, y+1/2, -z+1/2'
'-x, -y, -z'
'x, -y, z-1/2'
'-x+1/2, -y+1/2, -z'
'x+1/2, -y+1/2, z-1/2'

loop_
_atom_site_label
_atom_site_type_symbol
_atom_site_fract_x
_atom_site_fract_y
_atom_site_fract_z
_atom_site_U_iso_or_equiv
_atom_site_adp_type
_atom_site_occupancy
_atom_site_symmetry_multiplicity
_atom_site_calc_flag
_atom_site_refinement_flags
_atom_site_disorder_assembly
_atom_site_disorder_group
C1 C -0.1259(5) 0.3515(3) 0.08409(10) 0.0183(8) Uani 1 1 d . . .
H15 H -0.1899 0.3134 0.0691 0.022 Uiso 1 1 calc R . .
C2 C 0.0035(5) 0.4697(3) 0.10366(11) 0.0221(9) Uani 1 1 d . . .
H2 H 0.0476 0.5274 0.1057 0.027 Uiso 1 1 calc R . .
C3 C 0.0217(5) 0.4042(3) 0.12763(11) 0.0187(8) Uani 1 1 d . . .
C4 C 0.1038(6) 0.4032(3) 0.16173(11) 0.0237(9) Uani 1 1 d . . .
H4B H 0.1616 0.4536 0.1706 0.028 Uiso 1 1 calc R . .
C5 C 0.1841(6) 0.3323(3) 0.21417(12) 0.0307(11) Uani 1 1 d . . .
H5A H 0.1044 0.3236 0.2317 0.037 Uiso 1 1 calc R . .
H5B H 0.2422 0.3886 0.2190 0.037 Uiso 1 1 calc R . .
C6 C 0.3057(6) 0.2574(3) 0.21552(14) 0.0360(12) Uani 1 1 d . . .
H6A H 0.3964 0.2713 0.2011 0.043 Uiso 1 1 calc R . .
H6B H 0.3533 0.2487 0.2394 0.043 Uiso 1 1 calc R . .
C7 C 0.3363(5) 0.1048(3) 0.19627(12) 0.0280(10) Uani 1 1 d . . .
H7A H 0.4104 0.0930 0.2171 0.034 Uiso 1 1 calc R . .
H7B H 0.4042 0.1217 0.1775 0.034 Uiso 1 1 calc R . .
C8 C 0.2361(5) 0.0238(3) 0.18634(11) 0.0239(10) Uani 1 1 d . . .
H8A H 0.3091 -0.0241 0.1796 0.029 Uiso 1 1 calc R . .
H8B H 0.1772 0.0033 0.2060 0.029 Uiso 1 1 calc R . .
C9 C 0.1005(5) -0.0050(3) 0.13193(10) 0.0181(8) Uani 1 1 d . . .
H9A H 0.1607 -0.0585 0.1318 0.022 Uiso 1 1 calc R . .
C10 C -0.0124(5) 0.0192(3) 0.10336(10) 0.0158(8) Uani 1 1 d . . .
C11 C -0.0658(5) -0.0256(3) 0.07424(10) 0.0188(8) Uani 1 1 d . . .
H11 H -0.0333 -0.0828 0.0678 0.023 Uiso 1 1 calc R . .
C12 C -0.1855(5) 0.1037(3) 0.07455(10) 0.0161(8) Uani 1 1 d . . .
H12 H -0.2533 0.1523 0.0675 0.019 Uiso 1 1 calc R . .
C13 C 0.2402(7) 0.2110(4) 0.08811(13) 0.0421(14) Uani 1 1 d . . .
H13A H 0.1890 0.1576 0.0781 0.063 Uiso 1 1 calc R . .
H13B H 0.3576 0.2112 0.0844 0.063 Uiso 1 1 calc R . .
H13C H 0.1873 0.2628 0.0771 0.063 Uiso 1 1 calc R . .
C14 C 0.5614(7) 0.3263(3) 0.00369(12) 0.0314(11) Uani 1 1 d . . .
H14A H 0.4495 0.3244 -0.0075 0.047 Uiso 1 1 calc R . .
H14B H 0.6363 0.2954 -0.0106 0.047 Uiso 1 1 calc R . .
H14C H 0.5966 0.3876 0.0067 0.047 Uiso 1 1 calc R . .
N1 N -0.0893(4) 0.4360(2) 0.07660(9) 0.0203(8) Uani 1 1 d . . .
H1 H -0.1205 0.4640 0.0575 0.024 Uiso 1 1 calc R . .
N2 N -0.0612(4) 0.3291(2) 0.11497(8) 0.0151(7) Uani 1 1 d . . .
N3 N 0.0977(4) 0.3342(2) 0.17973(9) 0.0197(7) Uani 1 1 d . . .
N4 N 0.2206(5) 0.1763(3) 0.20292(10) 0.0262(9) Uani 1 1 d . . .
H4A H 0.1691 0.1564 0.2218 0.031 Uiso 1 1 calc R . .
N5 N 0.1179(4) 0.0470(2) 0.15749(9) 0.0204(8) Uani 1 1 d . . .
N6 N -0.0891(4) 0.1009(2) 0.10333(8) 0.0141(7) Uani 1 1 d . . .
N7 N -0.1751(4) 0.0283(2) 0.05643(8) 0.0185(7) Uani 1 1 d . . .
H7 H -0.2296 0.0163 0.0366 0.022 Uiso 1 1 calc R . .
N8 N -0.1979(4) 0.1051(2) 0.20789(9) 0.0234(8) Uani 1 1 d . . .
N9 N -0.3686(4) 0.2698(2) 0.14891(10) 0.0214(8) Uani 1 1 d . . .
N10 N 0.3833(4) 0.0848(2) 0.01015(8) 0.0166(7) Uani 1 1 d . . .
O1 O 0.2206(4) 0.2129(2) 0.12419(8) 0.0228(7) Uani 1 1 d . . .
O2 O -0.2174(5) 0.0892(2) 0.17616(9) 0.0479(11) Uani 1 1 d . . .
O3 O -0.1100(5) 0.1700(3) 0.21604(8) 0.0481(11) Uani 1 1 d . . .
O4 O -0.2695(4) 0.0616(2) 0.22888(9) 0.0350(8) Uani 1 1 d . . .
O5 O -0.2589(4) 0.2927(2) 0.17139(9) 0.0293(8) Uani 1 1 d . . .
O6 O -0.3349(4) 0.2125(2) 0.12823(9) 0.0339(8) Uani 1 1 d . . .
O7 O -0.5068(4) 0.3045(2) 0.14683(12) 0.0466(11) Uani 1 1 d . . .
O8 O 0.5641(4) 0.28458(19) 0.03641(8) 0.0256(7) Uani 1 1 d . . .
H8 H 0.5213 0.2345 0.0342 0.038 Uiso 1 1 calc R . .
O9 O 0.4647(4) 0.10987(19) 0.03694(7) 0.0215(7) Uani 1 1 d . . .
O10 O 0.3146(4) 0.00937(18) 0.01048(7) 0.0201(6) Uani 1 1 d . . .
O11 O 0.3663(4) 0.1308(2) -0.01579(8) 0.0264(7) Uani 1 1 d . . .
Tb1 Tb -0.02513(2) 0.196173(12) 0.154737(4) 0.01215(6) Uani 1 1 d . . .

loop_
_atom_site_aniso_label
_atom_site_aniso_U_11
_atom_site_aniso_U_22
_atom_site_aniso_U_33
_atom_site_aniso_U_23
_atom_site_aniso_U_13
_atom_site_aniso_U_12
C1 0.022(2) 0.018(2) 0.0149(19) -0.0012(16) 0.0033(16) -0.0047(17)
C2 0.022(2) 0.021(2) 0.024(2) -0.0027(17) 0.0062(17) -0.0083(18)
C3 0.012(2) 0.020(2) 0.024(2) -0.0039(17) 0.0060(16) -0.0068(16)
C4 0.029(2) 0.021(2) 0.021(2) -0.0079(17) 0.0018(18) -0.0107(19)
C5 0.032(3) 0.033(3) 0.025(2) -0.006(2) -0.012(2) -0.007(2)
C6 0.028(3) 0.040(3) 0.037(3) -0.006(2) -0.021(2) -0.004(2)
C7 0.015(2) 0.043(3) 0.025(2) 0.000(2) -0.0075(17) 0.008(2)
C8 0.021(2) 0.033(2) 0.018(2) 0.0033(18) -0.0015(17) 0.0115(19)
C9 0.017(2) 0.0152(19) 0.022(2) 0.0033(16) 0.0014(16) 0.0010(16)
C10 0.019(2) 0.0128(18) 0.0159(19) 0.0012(15) 0.0011(15) -0.0007(16)
C11 0.025(2) 0.0147(19) 0.017(2) -0.0003(15) 0.0031(16) -0.0027(17)
C12 0.018(2) 0.0152(19) 0.0150(18) 0.0009(15) 0.0006(15) -0.0031(16)
C13 0.039(3) 0.057(4) 0.035(3) -0.015(3) 0.025(2) -0.018(3)
C14 0.044(3) 0.027(2) 0.023(2) 0.0011(19) 0.004(2) -0.011(2)
N1 0.026(2) 0.0175(17) 0.0174(17) 0.0039(14) 0.0043(14) -0.0033(15)
N2 0.0137(16) 0.0153(16) 0.0167(16) -0.0008(13) 0.0035(13) -0.0058(13)
N3 0.0146(17) 0.0286(19) 0.0157(17) -0.0059(14) 0.0001(13) -0.0043(15)
N4 0.0164(18) 0.033(2) 0.028(2) -0.0066(16) -0.0082(15) 0.0014(16)
N5 0.0214(19) 0.0230(18) 0.0162(17) 0.0023(14) -0.0019(14) 0.0046(15)
N6 0.0141(17) 0.0142(16) 0.0137(16) -0.0004(12) -0.0007(12) -0.0020(13)
N7 0.0218(19) 0.0195(17) 0.0136(16) -0.0028(13) -0.0026(14) -0.0055(15)
N8 0.0158(18) 0.028(2) 0.026(2) 0.0142(16) 0.0017(15) -0.0008(16)
N9 0.0141(18) 0.0148(17) 0.036(2) 0.0080(15) 0.0069(15) -0.0011(14)
N10 0.0182(18) 0.0126(16) 0.0188(17) -0.0017(13) 0.0000(13) 0.0008(14)
O1 0.0162(15) 0.0269(17) 0.0267(16) 0.0002(13) 0.0094(12) -0.0008(13)
O2 0.077(3) 0.033(2) 0.040(2) -0.0179(17) 0.042(2) -0.026(2)
O3 0.047(2) 0.078(3) 0.0185(17) 0.0008(18) -0.0027(16) -0.049(2)
O4 0.0269(18) 0.044(2) 0.0342(19) 0.0229(16) 0.0057(15) -0.0039(16)
O5 0.0171(16) 0.0349(19) 0.0362(19) -0.0147(15) 0.0035(14) -0.0068(14)
O6 0.0186(17) 0.039(2) 0.045(2) -0.0159(16) 0.0080(15) -0.0067(15)
O7 0.0122(16) 0.0225(17) 0.105(3) 0.010(2) 0.0024(18) 0.0007(15)
O8 0.0365(19) 0.0175(15) 0.0227(16) -0.0010(12) 0.0027(13) -0.0095(14)
O9 0.0289(17) 0.0175(15) 0.0169(14) -0.0051(11) -0.0056(12) -0.0055(13)
O10 0.0276(17) 0.0133(14) 0.0193(15) -0.0013(11) 0.0005(12) -0.0075(12)
O11 0.040(2) 0.0188(15) 0.0195(15) 0.0057(12) -0.0044(14) 0.0000(14)
Tb1 0.00973(9) 0.01548(9) 0.01111(9) -0.00221(7) 0.00011(6) -0.00242(8)

loop_
_atom_type_symbol
_atom_type_description
_atom_type_scat_dispersion_real
_atom_type_scat_dispersion_imag
_atom_type_scat_source
C C 0.0033 0.0016 'International Tables Vol C Tables 4.2.6.8 and 6.1.1.4'
H H 0.0000 0.0000 'International Tables Vol C Tables 4.2.6.8 and 6.1.1.4'
N N 0.0061 0.0033 'International Tables Vol C Tables 4.2.6.8 and 6.1.1.4'
O O 0.0106 0.0060 'International Tables Vol C Tables 4.2.6.8 and 6.1.1.4'
Tb Tb -0.1723 4.1537 'International Tables Vol C Tables 4.2.6.8 and 6.1.1.4'

loop_
_geom_angle_atom_site_label_1
_geom_angle_atom_site_label_2
_geom_angle_atom_site_label_3
_geom_angle
_geom_angle_site_symmetry_1
_geom_angle_site_symmetry_3
_geom_angle_publ_flag
N2 C1 N1 111.3(4) . . ?
N2 C1 H15 124.4 . . ?
N1 C1 H15 124.4 . . ?
N1 C2 C3 106.5(4) . . ?
N1 C2 H2 126.8 . . ?
C3 C2 H2 126.8 . . ?
C2 C3 N2 109.3(4) . . ?
C2 C3 C4 131.1(4) . . ?
N2 C3 C4 119.6(4) . . ?
N3 C4 C3 119.1(4) . . ?
N3 C4 H4B 120.5 . . ?
C3 C4 H4B 120.5 . . ?
N3 C5 C6 108.2(4) . . ?
N3 C5 H5A 110.1 . . ?
C6 C5 H5A 110.1 . . ?
N3 C5 H5B 110.1 . . ?
C6 C5 H5B 110.1 . . ?
H5A C5 H5B 108.4 . . ?
N4 C6 C5 109.2(4) . . ?
N4 C6 H6A 109.8 . . ?
C5 C6 H6A 109.8 . . ?
N4 C6 H6B 109.8 . . ?
C5 C6 H6B 109.8 . . ?
H6A C6 H6B 108.3 . . ?
N4 C7 C8 107.8(4) . . ?
N4 C7 H7A 110.1 . . ?
C8 C7 H7A 110.1 . . ?
N4 C7 H7B 110.1 . . ?
C8 C7 H7B 110.1 . . ?
H7A C7 H7B 108.5 . . ?
N5 C8 C7 108.0(4) . . ?
N5 C8 H8A 110.1 . . ?
C7 C8 H8A 110.1 . . ?
N5 C8 H8B 110.1 . . ?
C7 C8 H8B 110.1 . . ?
H8A C8 H8B 108.4 . . ?
N5 C9 C10 118.3(4) . . ?
N5 C9 H9A 120.8 . . ?
C10 C9 H9A 120.8 . . ?
C11 C10 N6 109.4(3) . . ?
C11 C10 C9 131.3(4) . . ?
N6 C10 C9 119.3(3) . . ?
N7 C11 C10 106.1(4) . . ?
N7 C11 H11 127.0 . . ?
C10 C11 H11 127.0 . . ?
N6 C12 N7 111.1(4) . . ?
N6 C12 H12 124.4 . . ?
N7 C12 H12 124.4 . . ?
O1 C13 H13A 109.5 . . ?
O1 C13 H13B 109.5 . . ?
H13A C13 H13B 109.5 . . ?
O1 C13 H13C 109.5 . . ?
H13A C13 H13C 109.5 . . ?
H13B C13 H13C 109.5 . . ?
O8 C14 H14A 109.5 . . ?
O8 C14 H14B 109.5 . . ?
H14A C14 H14B 109.5 . . ?
O8 C14 H14C 109.5 . . ?
H14A C14 H14C 109.5 . . ?
H14B C14 H14C 109.5 . . ?
C2 N1 C1 108.0(4) . . ?
C2 N1 H1 126.0 . . ?
C1 N1 H1 126.0 . . ?
C1 N2 C3 104.9(3) . . ?
C1 N2 Tb1 141.1(3) . . ?
C3 N2 Tb1 113.8(3) . . ?
C4 N3 C5 119.2(4) . . ?
C4 N3 Tb1 120.9(3) . . ?
C5 N3 Tb1 119.4(3) . . ?
C7 N4 C6 112.5(4) . . ?
C7 N4 Tb1 114.5(3) . . ?
C6 N4 Tb1 116.6(3) . . ?
C7 N4 H4A 103.7 . . ?
C6 N4 H4A 103.7 . . ?
Tb1 N4 H4A 103.7 . . ?
C9 N5 C8 118.6(4) . . ?
C9 N5 Tb1 119.9(3) . . ?
C8 N5 Tb1 121.1(3) . . ?
C12 N6 C10 105.5(3) . . ?
C12 N6 Tb1 137.5(3) . . ?
C10 N6 Tb1 116.9(2) . . ?
C12 N7 C11 108.0(3) . . ?
C12 N7 H7 126.0 . . ?
C11 N7 H7 126.0 . . ?
O4 N8 O3 123.2(4) . . ?
O4 N8 O2 121.4(4) . . ?
O3 N8 O2 115.3(3) . . ?
O4 N8 Tb1 175.5(3) . . ?
O3 N8 Tb1 60.7(2) . . ?
O2 N8 Tb1 55.0(2) . . ?
O6 N9 O7 120.5(4) . . ?
O6 N9 O5 118.1(4) . . ?
O7 N9 O5 121.4(4) . . ?
O11 N10 O9 122.2(3) . . ?
O11 N10 O10 119.9(3) . . ?
O9 N10 O10 117.9(3) . . ?
C13 O1 Tb1 130.2(3) . . ?
N8 O2 Tb1 100.1(3) . . ?
N8 O3 Tb1 94.4(2) . . ?
N9 O5 Tb1 99.7(2) . . ?
N9 O6 Tb1 93.8(2) . . ?
C14 O8 H8 109.5 . . ?
O1 Tb1 O2 144.42(11) . . ?
O1 Tb1 N3 77.48(11) . . ?
O2 Tb1 N3 132.25(11) . . ?
O1 Tb1 N6 77.97(10) . . ?
O2 Tb1 N6 78.05(11) . . ?
N3 Tb1 N6 148.80(11) . . ?
O1 Tb1 O5 137.25(11) . . ?
O2 Tb1 O5 77.35(12) . . ?
N3 Tb1 O5 72.40(11) . . ?
N6 Tb1 O5 115.53(10) . . ?
O1 Tb1 N5 73.78(11) . . ?
O2 Tb1 N5 72.46(13) . . ?
N3 Tb1 N5 124.44(12) . . ?
N6 Tb1 N5 65.31(11) . . ?
O5 Tb1 N5 148.91(11) . . ?
O1 Tb1 N2 71.09(10) . . ?
O2 Tb1 N2 133.48(13) . . ?
N3 Tb1 N2 66.05(11) . . ?
N6 Tb1 N2 87.89(10) . . ?
O5 Tb1 N2 69.28(11) . . ?
N5 Tb1 N2 139.45(11) . . ?
O1 Tb1 O3 140.18(11) . . ?
O2 Tb1 O3 49.67(11) . . ?
N3 Tb1 O3 84.01(11) . . ?
N6 Tb1 O3 127.13(11) . . ?
O5 Tb1 O3 65.53(13) . . ?
N5 Tb1 O3 88.86(13) . . ?
N2 Tb1 O3 131.46(13) . . ?
O1 Tb1 N4 75.83(12) . . ?
O2 Tb1 N4 98.56(14) . . ?
N3 Tb1 N4 63.99(12) . . ?
N6 Tb1 N4 126.94(11) . . ?
O5 Tb1 N4 115.11(11) . . ?
N5 Tb1 N4 63.39(11) . . ?
N2 Tb1 N4 124.43(12) . . ?
O3 Tb1 N4 64.37(13) . . ?
O1 Tb1 O6 126.42(11) . . ?
O2 Tb1 O6 65.31(14) . . ?
N3 Tb1 O6 114.34(11) . . ?
N6 Tb1 O6 67.18(10) . . ?
O5 Tb1 O6 48.38(10) . . ?
N5 Tb1 O6 121.06(11) . . ?
N2 Tb1 O6 68.33(11) . . ?
O3 Tb1 O6 93.30(12) . . ?
N4 Tb1 O6 157.60(12) . . ?
O1 Tb1 N8 148.93(10) . . ?
O2 Tb1 N8 24.89(11) . . ?
N3 Tb1 N8 108.61(11) . . ?
N6 Tb1 N8 102.37(11) . . ?
O5 Tb1 N8 71.21(11) . . ?
N5 Tb1 N8 78.22(11) . . ?
N2 Tb1 N8 139.74(10) . . ?
O3 Tb1 N8 24.89(10) . . ?
N4 Tb1 N8 79.81(12) . . ?
O6 Tb1 N8 79.93(11) . . ?

loop_
_geom_bond_atom_site_label_1
_geom_bond_atom_site_label_2
_geom_bond_distance
_geom_bond_site_symmetry_2
_geom_bond_publ_flag
C1 N2 1.322(5) . ?
C1 N1 1.357(5) . ?
C1 H15 0.9500 . ?
C2 N1 1.350(5) . ?
C2 C3 1.367(6) . ?
C2 H2 0.9500 . ?
C3 N2 1.397(5) . ?
C3 C4 1.442(6) . ?
C4 N3 1.267(6) . ?
C4 H4B 0.9500 . ?
C5 N3 1.468(5) . ?
C5 C6 1.508(7) . ?
C5 H5A 0.9900 . ?
C5 H5B 0.9900 . ?
C6 N4 1.480(6) . ?
C6 H6A 0.9900 . ?
C6 H6B 0.9900 . ?
C7 N4 1.476(6) . ?
C7 C8 1.511(7) . ?
C7 H7A 0.9900 . ?
C7 H7B 0.9900 . ?
C8 N5 1.465(5) . ?
C8 H8A 0.9900 . ?
C8 H8B 0.9900 . ?
C9 N5 1.273(5) . ?
C9 C10 1.436(5) . ?
C9 H9A 0.9500 . ?
C10 C11 1.367(5) . ?
C10 N6 1.391(5) . ?
C11 N7 1.360(5) . ?
C11 H11 0.9500 . ?
C12 N6 1.319(5) . ?
C12 N7 1.354(5) . ?
C12 H12 0.9500 . ?
C13 O1 1.433(6) . ?
C13 H13A 0.9800 . ?
C13 H13B 0.9800 . ?
C13 H13C 0.9800 . ?
C14 O8 1.426(5) . ?
C14 H14A 0.9800 . ?
C14 H14B 0.9800 . ?
C14 H14C 0.9800 . ?
N1 H1 0.8800 . ?
N2 Tb1 2.552(3) . ?
N3 Tb1 2.490(4) . ?
N4 Tb1 2.653(4) . ?
N4 H4A 0.9300 . ?
N5 Tb1 2.549(4) . ?
N6 Tb1 2.498(3) . ?
N7 H7 0.8800 . ?
N8 O4 1.237(5) . ?
N8 O3 1.245(5) . ?
N8 O2 1.261(5) . ?
N8 Tb1 2.950(4) . ?
N9 O6 1.235(5) . ?
N9 O7 1.240(5) . ?
N9 O5 1.251(5) . ?
N10 O11 1.230(4) . ?
N10 O9 1.253(4) . ?
N10 O10 1.277(4) . ?
O1 Tb1 2.430(3) . ?
O2 Tb1 2.454(3) . ?
O3 Tb1 2.580(3) . ?
O5 Tb1 2.534(3) . ?
O6 Tb1 2.663(3) . ?
O8 H8 0.8400 . ?
